data_1569200
loop_
_publ_author_name
'Duran, Jordi'
'Mateos, Javier'
'Moyano, Albert'
'Company&#xf3;, Xavier'

_publ_section_title
;
 Catalytic asymmetric defluorinative allylation of silyl enol ethers.
;
_journal_issue 26
_journal_name_full 'Chemical science'
_journal_page_first 7147
_journal_page_last 7153
_journal_paper_doi 10.1039/d3sc01498c
_journal_volume 14
_journal_year 2023
_chemical_absolute_configuration rm
_chemical_formula_moiety 'C17 H19 Br O3'
_chemical_formula_sum 'C17 H19 Br O3'
_chemical_formula_weight 351.23
_space_group_crystal_system orthorhombic
_space_group_IT_number 19
_space_group_name_Hall 'P 2ac 2ab'
_space_group_name_H-M_alt 'P 21 21 21'
_atom_sites_solution_hydrogens geom
_audit_creation_method SHELXL-2019/1
_audit_update_record
;
2022-12-14 deposited with the CCDC.	2023-05-24 downloaded from the CCDC.
;
_cell_angle_alpha 90
_cell_angle_beta 90
_cell_angle_gamma 90
_cell_formula_units_Z 4
_cell_length_a 9.3235(17)
_cell_length_b 9.838(2)
_cell_length_c 17.181(4)
_cell_measurement_reflns_used 9879
_cell_measurement_temperature 100(2)
_cell_measurement_theta_max 30.24
_cell_measurement_theta_min 2.39
_cell_volume 1575.9(6)
_computing_cell_refinement 'Bruker SAINT'
_computing_data_collection 'Bruker APEX4'
_computing_data_reduction 'Bruker SAINT'
_computing_molecular_graphics 'Bruker SHELXTL'
_computing_publication_material 'Bruker SHELXTL'
_computing_structure_refinement 'SHELXL-2018/3 (Sheldrick, 2018)'
_computing_structure_solution 'SHELXT 2014/5 (Sheldrick, 2014)'
_diffrn_ambient_temperature 100(2)
_diffrn_measured_fraction_theta_full 1.000
_diffrn_measured_fraction_theta_max 0.997
_diffrn_measurement_device_type 'D8 Venture'
_diffrn_measurement_method '\f and \w scans'
_diffrn_radiation_type MoK\a
_diffrn_radiation_wavelength 0.71073
_diffrn_reflns_av_R_equivalents 0.0548
_diffrn_reflns_av_unetI/netI 0.0401
_diffrn_reflns_Laue_measured_fraction_full 1.000
_diffrn_reflns_Laue_measured_fraction_max 0.997
_diffrn_reflns_limit_h_max 12
_diffrn_reflns_limit_h_min -13
_diffrn_reflns_limit_k_max 14
_diffrn_reflns_limit_k_min -13
_diffrn_reflns_limit_l_max 24
_diffrn_reflns_limit_l_min -24
_diffrn_reflns_number 38606
_diffrn_reflns_point_group_measured_fraction_full 0.996
_diffrn_reflns_point_group_measured_fraction_max 0.994
_diffrn_reflns_theta_full 25.242
_diffrn_reflns_theta_max 30.555
_diffrn_reflns_theta_min 2.371
_diffrn_source microfocus
_exptl_absorpt_coefficient_mu 2.616
_exptl_absorpt_correction_T_max 0.7461
_exptl_absorpt_correction_T_min 0.5995
_exptl_absorpt_correction_type multi-scan
_exptl_absorpt_process_details sadabs
_exptl_crystal_colour colourless
_exptl_crystal_density_diffrn 1.480
_exptl_crystal_description prism
_exptl_crystal_F_000 720
_exptl_crystal_size_max 0.306
_exptl_crystal_size_mid 0.118
_exptl_crystal_size_min 0.063
_refine_diff_density_max 0.271
_refine_diff_density_min -0.473
_refine_diff_density_rms 0.061
_refine_ls_abs_structure_details
;
 Flack x determined using 1687 quotients [(I+)-(I-)]/[(I+)+(I-)]
 (Parsons, Flack and Wagner, Acta Cryst. B69 (2013) 249-259).
;
_refine_ls_abs_structure_Flack 0.010(4)
_refine_ls_extinction_method none
_refine_ls_goodness_of_fit_ref 1.024
_refine_ls_hydrogen_treatment constr
_refine_ls_matrix_type full
_refine_ls_number_parameters 191
_refine_ls_number_reflns 4799
_refine_ls_number_restraints 0
_refine_ls_restrained_S_all 1.024
_refine_ls_R_factor_all 0.0348
_refine_ls_R_factor_gt 0.0253
_refine_ls_shift/su_max 0.001
_refine_ls_shift/su_mean 0.000
_refine_ls_structure_factor_coef Fsqd
_refine_ls_weighting_details 'w=1/[\s^2^(Fo^2^)+(0.0126P)^2^+0.3265P] where P=(Fo^2^+2Fc^2^)/3'
_refine_ls_weighting_scheme calc
_refine_ls_wR_factor_gt 0.0490
_refine_ls_wR_factor_ref 0.0524
_reflns_Friedel_coverage 0.756
_reflns_Friedel_fraction_full 0.991
_reflns_Friedel_fraction_max 0.989
_reflns_number_gt 4258
_reflns_number_total 4799
_reflns_threshold_expression 'I > 2\s(I)'
_cod_data_source_file d3sc01498c2.cif
_cod_data_source_block mo_O42AAB104_0m
_cod_depositor_comments 'Adding full bibliography for 1569200.cif.'
_cod_database_code 1569200
_shelx_shelxl_version_number 2019/1
_shelx_space_group_comment
;
The symmetry employed for this shelxl refinement is uniquely defined
by the following loop, which should always be used as a source of
symmetry information in preference to the above space-group names.
They are only intended as comments.
;

loop_
_space_group_symop_operation_xyz
'x, y, z'
'x+1/2, -y+1/2, -z'
'-x, y+1/2, -z+1/2'
'-x+1/2, -y, z+1/2'

loop_
_atom_site_label
_atom_site_type_symbol
_atom_site_fract_x
_atom_site_fract_y
_atom_site_fract_z
_atom_site_U_iso_or_equiv
_atom_site_adp_type
_atom_site_occupancy
_atom_site_site_symmetry_order
_atom_site_calc_flag
_atom_site_refinement_flags_posn
_atom_site_refinement_flags_adp
_atom_site_refinement_flags_occupancy
_atom_site_disorder_assembly
_atom_site_disorder_group
Br1 Br 1.06428(3) 0.68501(3) 0.43498(2) 0.02603(7) Uani 1 1 d . . . . .
O1 O 0.86864(19) 0.13410(19) 0.64680(10) 0.0251(4) Uani 1 1 d . . . . .
O2 O 0.44552(17) 0.18557(18) 0.71451(8) 0.0205(3) Uani 1 1 d . . . . .
O3 O 0.96754(17) 0.1953(2) 0.76046(10) 0.0286(4) Uani 1 1 d . . . . .
C1 C 0.9826(3) 0.0356(3) 0.63790(17) 0.0337(7) Uani 1 1 d . . . . .
H1 H 1.075238 0.082549 0.636992 0.051 Uiso 1 1 calc R U . . .
H13 H 0.969312 -0.014240 0.589031 0.051 Uiso 1 1 calc R U . . .
H14 H 0.980333 -0.028325 0.681634 0.051 Uiso 1 1 calc R U . . .
C2 C 0.8738(2) 0.2076(2) 0.71229(13) 0.0185(5) Uani 1 1 d . . . . .
C3 C 0.7505(2) 0.3043(3) 0.71905(12) 0.0160(4) Uani 1 1 d . . . . .
C4 C 0.6669(2) 0.3359(2) 0.64515(12) 0.0141(4) Uani 1 1 d . . . . .
H3 H 0.649161 0.247955 0.617555 0.017 Uiso 1 1 calc R U . . .
C5 C 0.7599(2) 0.4240(2) 0.59235(12) 0.0140(4) Uani 1 1 d . . . . .
C6 C 0.7923(3) 0.3825(2) 0.51701(13) 0.0185(4) Uani 1 1 d . . . . .
H2 H 0.752839 0.300045 0.497804 0.022 Uiso 1 1 calc R U . . .
C7 C 0.8818(3) 0.4598(3) 0.46893(14) 0.0207(5) Uani 1 1 d . . . . .
H19 H 0.903965 0.430282 0.417674 0.025 Uiso 1 1 calc R U . . .
C8 C 0.9371(3) 0.5800(2) 0.49769(12) 0.0184(4) Uani 1 1 d . . . . .
C9 C 0.5203(2) 0.4015(2) 0.66160(12) 0.0143(4) Uani 1 1 d . . . . .
H4 H 0.535522 0.485053 0.693719 0.017 Uiso 1 1 calc R U . . .
C10 C 0.4204(2) 0.3063(3) 0.70543(11) 0.0158(4) Uani 1 1 d . . . . .
C11 C 0.2797(2) 0.3695(3) 0.72878(14) 0.0213(5) Uani 1 1 d . . . . .
H12 H 0.296750 0.450158 0.761960 0.026 Uiso 1 1 calc R U . . .
H11 H 0.221492 0.303399 0.758636 0.026 Uiso 1 1 calc R U . . .
C12 C 0.2000(2) 0.4113(3) 0.65393(14) 0.0227(5) Uani 1 1 d . . . . .
H10 H 0.174574 0.329026 0.623796 0.027 Uiso 1 1 calc R U . . .
H5 H 0.110064 0.458956 0.667819 0.027 Uiso 1 1 calc R U . . .
C13 C 0.2932(3) 0.5045(3) 0.60394(15) 0.0234(5) Uani 1 1 d . . . . .
H6 H 0.306898 0.592094 0.631347 0.028 Uiso 1 1 calc R U . . .
H7 H 0.243044 0.523432 0.554321 0.028 Uiso 1 1 calc R U . . .
C14 C 0.4405(2) 0.4417(2) 0.58635(12) 0.0178(4) Uani 1 1 d . . . . .
H8 H 0.499188 0.507946 0.556892 0.021 Uiso 1 1 calc R U . . .
H9 H 0.427575 0.360130 0.553360 0.021 Uiso 1 1 calc R U . . .
C15 C 0.7259(2) 0.3585(2) 0.78832(13) 0.0198(5) Uani 1 1 d . . . . .
H15 H 0.785467 0.335551 0.831211 0.024 Uiso 1 1 calc R U . . .
H16 H 0.648639 0.420330 0.795125 0.024 Uiso 1 1 calc R U . . .
C16 C 0.8170(2) 0.5458(2) 0.61908(13) 0.0172(4) Uani 1 1 d . . . . .
H17 H 0.795203 0.575520 0.670334 0.021 Uiso 1 1 calc R U . . .
C17 C 0.9056(2) 0.6250(2) 0.57219(13) 0.0185(4) Uani 1 1 d . . . . .
H18 H 0.943630 0.708417 0.590910 0.022 Uiso 1 1 calc R U . . .

loop_
_atom_site_aniso_label
_atom_site_aniso_U_11
_atom_site_aniso_U_22
_atom_site_aniso_U_33
_atom_site_aniso_U_23
_atom_site_aniso_U_13
_atom_site_aniso_U_12
Br1 0.02413(10) 0.02931(12) 0.02464(11) 0.01123(11) 0.00290(10) -0.00271(11)
O1 0.0266(9) 0.0245(9) 0.0243(9) 0.0034(7) 0.0023(7) 0.0126(7)
O2 0.0214(7) 0.0172(7) 0.0230(7) 0.0024(7) -0.0008(6) -0.0018(8)
O3 0.0195(8) 0.0369(10) 0.0295(9) 0.0094(9) -0.0065(6) 0.0036(8)
C1 0.0360(14) 0.0306(15) 0.0346(15) 0.0105(12) 0.0128(11) 0.0214(12)
C2 0.0162(9) 0.0202(13) 0.0191(11) 0.0082(9) 0.0013(8) -0.0006(8)
C3 0.0148(9) 0.0154(11) 0.0179(10) 0.0032(9) -0.0014(7) -0.0023(9)
C4 0.0144(9) 0.0134(11) 0.0146(9) -0.0011(8) -0.0007(7) 0.0015(8)
C5 0.0131(9) 0.0149(10) 0.0140(9) 0.0015(8) -0.0022(7) 0.0020(8)
C6 0.0219(11) 0.0160(11) 0.0176(11) -0.0025(8) -0.0012(8) -0.0003(9)
C7 0.0250(11) 0.0215(12) 0.0156(11) 0.0001(9) 0.0023(9) 0.0036(9)
C8 0.0164(9) 0.0199(11) 0.0190(10) 0.0068(8) -0.0004(9) 0.0000(10)
C9 0.0147(9) 0.0121(10) 0.0161(10) -0.0005(8) -0.0008(7) 0.0013(7)
C10 0.0162(9) 0.0186(10) 0.0126(8) -0.0020(8) -0.0028(7) -0.0003(10)
C11 0.0167(10) 0.0236(12) 0.0236(12) 0.0010(9) 0.0035(9) 0.0011(9)
C12 0.0148(10) 0.0272(13) 0.0261(12) 0.0004(10) -0.0008(9) 0.0025(9)
C13 0.0194(11) 0.0243(13) 0.0266(13) 0.0055(10) -0.0022(9) 0.0051(10)
C14 0.0166(9) 0.0176(10) 0.0191(10) 0.0019(8) -0.0015(9) 0.0019(9)
C15 0.0201(10) 0.0223(12) 0.0170(11) 0.0008(9) -0.0027(8) -0.0023(9)
C16 0.0191(10) 0.0177(11) 0.0149(10) -0.0009(9) -0.0013(8) 0.0004(9)
C17 0.0182(10) 0.0180(10) 0.0194(11) 0.0023(9) -0.0030(8) -0.0031(8)

loop_
_atom_type_symbol
_atom_type_description
_atom_type_scat_dispersion_real
_atom_type_scat_dispersion_imag
_atom_type_scat_source
C C 0.0033 0.0016 'International Tables Vol C Tables 4.2.6.8 and 6.1.1.4'
H H 0.0000 0.0000 'International Tables Vol C Tables 4.2.6.8 and 6.1.1.4'
O O 0.0106 0.0060 'International Tables Vol C Tables 4.2.6.8 and 6.1.1.4'
Br Br -0.2901 2.4595 'International Tables Vol C Tables 4.2.6.8 and 6.1.1.4'

loop_
_geom_angle_atom_site_label_1
_geom_angle_atom_site_label_2
_geom_angle_atom_site_label_3
_geom_angle
_geom_angle_site_symmetry_1
_geom_angle_site_symmetry_3
_geom_angle_publ_flag
C2 O1 C1 115.1(2) . . ?
O1 C1 H1 109.5 . . ?
O1 C1 H13 109.5 . . ?
H1 C1 H13 109.5 . . ?
O1 C1 H14 109.5 . . ?
H1 C1 H14 109.5 . . ?
H13 C1 H14 109.5 . . ?
O3 C2 O1 123.2(2) . . ?
O3 C2 C3 124.4(2) . . ?
O1 C2 C3 112.38(18) . . ?
C15 C3 C2 117.3(2) . . ?
C15 C3 C4 125.4(2) . . ?
C2 C3 C4 117.30(19) . . ?
C3 C4 C5 108.71(17) . . ?
C3 C4 C9 112.82(17) . . ?
C5 C4 C9 112.08(17) . . ?
C3 C4 H3 107.7 . . ?
C5 C4 H3 107.7 . . ?
C9 C4 H3 107.7 . . ?
C16 C5 C6 118.5(2) . . ?
C16 C5 C4 120.8(2) . . ?
C6 C5 C4 120.7(2) . . ?
C5 C6 C7 121.3(2) . . ?
C5 C6 H2 119.3 . . ?
C7 C6 H2 119.3 . . ?
C8 C7 C6 118.5(2) . . ?
C8 C7 H19 120.8 . . ?
C6 C7 H19 120.8 . . ?
C7 C8 C17 121.6(2) . . ?
C7 C8 Br1 119.61(17) . . ?
C17 C8 Br1 118.73(17) . . ?
C10 C9 C4 112.10(18) . . ?
C10 C9 C14 106.12(17) . . ?
C4 C9 C14 112.47(17) . . ?
C10 C9 H4 108.7 . . ?
C4 C9 H4 108.7 . . ?
C14 C9 H4 108.7 . . ?
O2 C10 C11 122.3(2) . . ?
O2 C10 C9 123.07(19) . . ?
C11 C10 C9 114.3(2) . . ?
C10 C11 C12 107.92(19) . . ?
C10 C11 H12 110.1 . . ?
C12 C11 H12 110.1 . . ?
C10 C11 H11 110.1 . . ?
C12 C11 H11 110.1 . . ?
H12 C11 H11 108.4 . . ?
C13 C12 C11 110.8(2) . . ?
C13 C12 H10 109.5 . . ?
C11 C12 H10 109.5 . . ?
C13 C12 H5 109.5 . . ?
C11 C12 H5 109.5 . . ?
H10 C12 H5 108.1 . . ?
C12 C13 C14 112.2(2) . . ?
C12 C13 H6 109.2 . . ?
C14 C13 H6 109.2 . . ?
C12 C13 H7 109.2 . . ?
C14 C13 H7 109.2 . . ?
H6 C13 H7 107.9 . . ?
C13 C14 C9 111.67(18) . . ?
C13 C14 H8 109.3 . . ?
C9 C14 H8 109.3 . . ?
C13 C14 H9 109.3 . . ?
C9 C14 H9 109.3 . . ?
H8 C14 H9 107.9 . . ?
C3 C15 H15 120.0 . . ?
C3 C15 H16 120.0 . . ?
H15 C15 H16 120.0 . . ?
C5 C16 C17 121.3(2) . . ?
C5 C16 H17 119.4 . . ?
C17 C16 H17 119.4 . . ?
C8 C17 C16 118.8(2) . . ?
C8 C17 H18 120.6 . . ?
C16 C17 H18 120.6 . . ?

loop_
_geom_bond_atom_site_label_1
_geom_bond_atom_site_label_2
_geom_bond_distance
_geom_bond_site_symmetry_2
_geom_bond_publ_flag
Br1 C8 1.906(2) . ?
O1 C2 1.339(3) . ?
O1 C1 1.446(3) . ?
O2 C10 1.220(3) . ?
O3 C2 1.210(3) . ?
C1 H1 0.9800 . ?
C1 H13 0.9800 . ?
C1 H14 0.9800 . ?
C2 C3 1.496(3) . ?
C3 C15 1.324(3) . ?
C3 C4 1.522(3) . ?
C4 C5 1.526(3) . ?
C4 C9 1.538(3) . ?
C4 H3 1.0000 . ?
C5 C16 1.389(3) . ?
C5 C6 1.390(3) . ?
C6 C7 1.399(3) . ?
C6 H2 0.9500 . ?
C7 C8 1.382(3) . ?
C7 H19 0.9500 . ?
C8 C17 1.386(3) . ?
C9 C10 1.520(3) . ?
C9 C14 1.543(3) . ?
C9 H4 1.0000 . ?
C10 C11 1.507(3) . ?
C11 C12 1.541(3) . ?
C11 H12 0.9900 . ?
C11 H11 0.9900 . ?
C12 C13 1.527(3) . ?
C12 H10 0.9900 . ?
C12 H5 0.9900 . ?
C13 C14 1.536(3) . ?
C13 H6 0.9900 . ?
C13 H7 0.9900 . ?
C14 H8 0.9900 . ?
C14 H9 0.9900 . ?
C15 H15 0.9500 . ?
C15 H16 0.9500 . ?
C16 C17 1.393(3) . ?
C16 H17 0.9500 . ?
C17 H18 0.9500 . ?

loop_
_geom_torsion_atom_site_label_1
_geom_torsion_atom_site_label_2
_geom_torsion_atom_site_label_3
_geom_torsion_atom_site_label_4
_geom_torsion
_geom_torsion_site_symmetry_1
_geom_torsion_site_symmetry_2
_geom_torsion_site_symmetry_3
_geom_torsion_site_symmetry_4
_geom_torsion_publ_flag
C1 O1 C2 O3 1.1(3) . . . . ?
C1 O1 C2 C3 -178.1(2) . . . . ?
O3 C2 C3 C15 -14.6(4) . . . . ?
O1 C2 C3 C15 164.6(2) . . . . ?
O3 C2 C3 C4 163.3(2) . . . . ?
O1 C2 C3 C4 -17.4(3) . . . . ?
C15 C3 C4 C5 106.4(2) . . . . ?
C2 C3 C4 C5 -71.3(3) . . . . ?
C15 C3 C4 C9 -18.5(3) . . . . ?
C2 C3 C4 C9 163.69(19) . . . . ?
C3 C4 C5 C16 -55.6(3) . . . . ?
C9 C4 C5 C16 69.8(2) . . . . ?
C3 C4 C5 C6 122.9(2) . . . . ?
C9 C4 C5 C6 -111.8(2) . . . . ?
C16 C5 C6 C7 0.9(3) . . . . ?
C4 C5 C6 C7 -177.6(2) . . . . ?
C5 C6 C7 C8 -0.5(3) . . . . ?
C6 C7 C8 C17 -0.2(4) . . . . ?
C6 C7 C8 Br1 178.02(17) . . . . ?
C3 C4 C9 C10 -64.2(2) . . . . ?
C5 C4 C9 C10 172.66(17) . . . . ?
C3 C4 C9 C14 176.27(19) . . . . ?
C5 C4 C9 C14 53.2(2) . . . . ?
C4 C9 C10 O2 -11.5(3) . . . . ?
C14 C9 C10 O2 111.7(2) . . . . ?
C4 C9 C10 C11 175.27(18) . . . . ?
C14 C9 C10 C11 -61.6(2) . . . . ?
O2 C10 C11 C12 -111.5(2) . . . . ?
C9 C10 C11 C12 61.8(2) . . . . ?
C10 C11 C12 C13 -55.3(3) . . . . ?
C11 C12 C13 C14 54.0(3) . . . . ?
C12 C13 C14 C9 -55.3(3) . . . . ?
C10 C9 C14 C13 56.0(2) . . . . ?
C4 C9 C14 C13 178.89(19) . . . . ?
C6 C5 C16 C17 -0.4(3) . . . . ?
C4 C5 C16 C17 178.06(19) . . . . ?
C7 C8 C17 C16 0.7(3) . . . . ?
Br1 C8 C17 C16 -177.59(16) . . . . ?
C5 C16 C17 C8 -0.4(3) . . . . ?
